data_2226897
loop_
_publ_author_name
'Al-Dajani, Mohammad T. M.'
'Wahab, Habibah A.'
'Mohamed, Nornisah'
'Goh, Jia Hao'
'Fun, Hoong-Kun'

_publ_section_title
;
 Bis(2,6-diaminopyridin-1-ium) hexaaquacobalt(II) disulfate dihydrate
;
_journal_coeditor_code HB5536
_journal_issue 8
_journal_name_full 'Acta Crystallographica Section E'
_journal_page_first m917
_journal_page_last m918
_journal_paper_doi 10.1107/S1600536810026693
_journal_volume 66
_journal_year 2010
_chemical_formula_iupac '(C5 H8 N3)2 [Co (H2 O)6] (S O4)2, 2H2 O'
_chemical_formula_moiety 'Co H12 O6 2+, 2(C5 H8 N3 +), 2(O4 S 2-), 2(H2 O)'
_chemical_formula_sum 'C10 H32 Co N6 O16 S2'
_chemical_formula_weight 615.47
_chemical_name_systematic
;
Bis(2,6-diaminopyridin-1-ium) hexaaquacobalt(II) disulfate dihydrate
;
_space_group_IT_number 61
_symmetry_cell_setting orthorhombic
_symmetry_space_group_name_Hall '-P 2ac 2ab'
_symmetry_space_group_name_H-M 'P b c a'
_atom_sites_solution_hydrogens geom
_atom_sites_solution_primary direct
_atom_sites_solution_secondary difmap
_audit_creation_method SHELXL-97
_cell_angle_alpha 90.00
_cell_angle_beta 90.00
_cell_angle_gamma 90.00
_cell_formula_units_Z 4
_cell_length_a 6.62190(10)
_cell_length_b 14.4347(2)
_cell_length_c 24.7590(3)
_cell_measurement_reflns_used 9901
_cell_measurement_temperature 100.00(10)
_cell_measurement_theta_max 37.64
_cell_measurement_theta_min 3.49
_cell_volume 2366.59(6)
_computing_cell_refinement 'SAINT (Bruker, 2009)'
_computing_data_collection 'APEX2 (Bruker, 2009)'
_computing_data_reduction 'SAINT (Bruker, 2009)'
_computing_molecular_graphics 'SHELXTL (Sheldrick, 2008)'
_computing_publication_material
;
SHELXTL (Sheldrick, 2008) and PLATON (Spek, 2009)
;
_computing_structure_refinement 'SHELXTL (Sheldrick, 2008)'
_computing_structure_solution 'SHELXTL (Sheldrick, 2008)'
_diffrn_ambient_temperature 100.00(10)
_diffrn_measured_fraction_theta_full 0.999
_diffrn_measured_fraction_theta_max 0.999
_diffrn_measurement_device_type 'Bruker SMART APEXII CCD'
_diffrn_measurement_method '\f and \w scans'
_diffrn_radiation_monochromator graphite
_diffrn_radiation_source 'fine-focus sealed tube'
_diffrn_radiation_type MoK\a
_diffrn_radiation_wavelength 0.71073
_diffrn_reflns_av_R_equivalents 0.0301
_diffrn_reflns_av_sigmaI/netI 0.0135
_diffrn_reflns_limit_h_max 11
_diffrn_reflns_limit_h_min -11
_diffrn_reflns_limit_k_max 24
_diffrn_reflns_limit_k_min -24
_diffrn_reflns_limit_l_max 42
_diffrn_reflns_limit_l_min -42
_diffrn_reflns_number 86569
_diffrn_reflns_theta_full 37.73
_diffrn_reflns_theta_max 37.73
_diffrn_reflns_theta_min 1.64
_diffrn_standards_number 0
_exptl_absorpt_coefficient_mu 0.988
_exptl_absorpt_correction_T_max 0.821
_exptl_absorpt_correction_T_min 0.725
_exptl_absorpt_correction_type multi-scan
_exptl_absorpt_process_details '(<i>SADABS</i>; Bruker, 2009)'
_exptl_crystal_colour red
_exptl_crystal_density_diffrn 1.727
_exptl_crystal_density_method 'not measured'
_exptl_crystal_description block
_exptl_crystal_F_000 1284
_exptl_crystal_size_max 0.35
_exptl_crystal_size_mid 0.31
_exptl_crystal_size_min 0.21
_refine_diff_density_max 0.601
_refine_diff_density_min -0.377
_refine_ls_extinction_method none
_refine_ls_goodness_of_fit_ref 1.080
_refine_ls_hydrogen_treatment refall
_refine_ls_matrix_type full
_refine_ls_number_parameters 224
_refine_ls_number_reflns 6333
_refine_ls_number_restraints 0
_refine_ls_restrained_S_all 1.080
_refine_ls_R_factor_all 0.0260
_refine_ls_R_factor_gt 0.0224
_refine_ls_shift/su_max 0.001
_refine_ls_shift/su_mean 0.000
_refine_ls_structure_factor_coef Fsqd
_refine_ls_weighting_details 'calc w=1/[\s^2^(Fo^2^)+(0.0322P)^2^+0.6554P] where P=(Fo^2^+2Fc^2^)/3'
_refine_ls_weighting_scheme calc
_refine_ls_wR_factor_gt 0.0618
_refine_ls_wR_factor_ref 0.0635
_reflns_number_gt 5758
_reflns_number_total 6333
_reflns_threshold_expression I>2\s(I)
_cod_data_source_file hb5536.cif
_cod_data_source_block I
_cod_database_code 2226897
_cod_database_fobs_code 2226897

loop_
_symmetry_equiv_pos_as_xyz
'x, y, z'
'-x+1/2, -y, z+1/2'
'-x, y+1/2, -z+1/2'
'x+1/2, -y+1/2, -z'
'-x, -y, -z'
'x-1/2, y, -z-1/2'
'x, -y-1/2, z-1/2'
'-x-1/2, y-1/2, z'

loop_
_atom_site_type_symbol
_atom_site_label
_atom_site_fract_x
_atom_site_fract_y
_atom_site_fract_z
_atom_site_U_iso_or_equiv
_atom_site_adp_type
_atom_site_calc_flag
_atom_site_refinement_flags
_atom_site_occupancy
_atom_site_disorder_assembly
_atom_site_disorder_group
Co Co1 0.5000 0.5000 0.5000 0.00813(3) Uani d S 1 . .
O O1W 0.60030(8) 0.62537(4) 0.46843(2) 0.01288(8) Uani d . 1 . .
O O2W 0.37213(8) 0.57254(4) 0.56500(2) 0.01253(8) Uani d . 1 . .
O O3W 0.23481(8) 0.51148(4) 0.45350(2) 0.01281(9) Uani d . 1 . .
O O4W 0.50958(8) 0.83091(4) 0.53640(2) 0.01281(9) Uani d . 1 . .
S S1 0.86829(2) 0.696844(10) 0.616698(6) 0.00760(3) Uani d . 1 . .
O O1 0.93408(8) 0.79469(3) 0.62001(2) 0.01200(8) Uani d . 1 . .
O O2 0.64851(8) 0.69401(4) 0.60506(2) 0.01254(8) Uani d . 1 . .
O O3 0.97898(8) 0.64929(4) 0.57237(2) 0.01158(8) Uani d . 1 . .
O O4 0.90760(9) 0.65018(4) 0.66828(2) 0.01417(9) Uani d . 1 . .
N N1 0.89603(9) 0.85415(4) 0.72893(2) 0.00943(8) Uani d . 1 . .
N N2 0.97396(10) 0.72061(4) 0.77643(3) 0.01420(10) Uani d . 1 . .
N N3 0.82794(10) 0.97979(4) 0.67371(2) 0.01328(10) Uani d . 1 . .
C C1 0.91746(10) 0.81030(4) 0.77745(2) 0.00979(9) Uani d . 1 . .
C C2 0.88017(10) 0.86024(5) 0.82461(3) 0.01229(10) Uani d . 1 . .
C C3 0.82632(11) 0.95288(5) 0.82032(3) 0.01297(10) Uani d . 1 . .
C C4 0.80547(11) 0.99626(5) 0.77070(3) 0.01179(10) Uani d . 1 . .
C C5 0.84005(9) 0.94478(4) 0.72390(2) 0.00965(9) Uani d . 1 . .
H H1W1 0.542(2) 0.6492(10) 0.4413(6) 0.030(4) Uiso d . 1 . .
H H2W1 0.724(2) 0.6368(10) 0.4648(6) 0.028(3) Uiso d . 1 . .
H H1W2 0.451(2) 0.6080(10) 0.5781(6) 0.025(3) Uiso d . 1 . .
H H2W2 0.264(2) 0.5990(10) 0.5680(6) 0.030(4) Uiso d . 1 . .
H H1W3 0.160(2) 0.5580(11) 0.4558(6) 0.029(4) Uiso d . 1 . .
H H2W3 0.165(2) 0.4675(11) 0.4463(6) 0.028(3) Uiso d . 1 . .
H H1W4 0.559(3) 0.7850(12) 0.5544(6) 0.036(4) Uiso d . 1 . .
H H2W4 0.514(2) 0.8192(13) 0.5055(6) 0.032(4) Uiso d . 1 . .
H H1N1 0.923(2) 0.8224(9) 0.6993(5) 0.021(3) Uiso d . 1 . .
H H2N2 1.014(2) 0.6963(10) 0.8039(6) 0.023(3) Uiso d . 1 . .
H H1N3 0.836(2) 0.9442(9) 0.6464(5) 0.021(3) Uiso d . 1 . .
H H1N2 0.983(2) 0.6940(10) 0.7493(6) 0.023(3) Uiso d . 1 . .
H H2N3 0.769(2) 1.0311(10) 0.6695(5) 0.022(3) Uiso d . 1 . .
H H2 0.888(2) 0.8281(9) 0.8575(5) 0.024(3) Uiso d . 1 . .
H H3 0.794(2) 0.9854(9) 0.8525(5) 0.017(3) Uiso d . 1 . .
H H4 0.768(2) 1.0617(9) 0.7676(5) 0.021(3) Uiso d . 1 . .

loop_
_atom_site_aniso_label
_atom_site_aniso_U_11
_atom_site_aniso_U_22
_atom_site_aniso_U_33
_atom_site_aniso_U_12
_atom_site_aniso_U_13
_atom_site_aniso_U_23
Co1 0.00772(5) 0.00786(5) 0.00880(5) -0.00035(4) -0.00063(4) 0.00026(3)
O1W 0.01163(19) 0.0125(2) 0.0145(2) -0.00216(16) -0.00227(17) 0.00427(15)
O2W 0.01003(19) 0.0139(2) 0.01366(19) -0.00017(16) -0.00004(16) -0.00345(16)
O3W 0.01056(19) 0.01071(19) 0.0172(2) 0.00053(16) -0.00386(17) -0.00187(15)
O4W 0.0138(2) 0.0137(2) 0.01087(19) 0.00064(16) -0.00068(16) -0.00023(16)
S1 0.00845(6) 0.00744(6) 0.00691(5) -0.00042(4) 0.00023(4) -0.00030(4)
O1 0.0154(2) 0.00811(18) 0.01252(19) -0.00296(16) 0.00154(17) -0.00110(14)
O2 0.00834(18) 0.0135(2) 0.0158(2) -0.00022(15) -0.00093(16) -0.00211(16)
O3 0.01201(19) 0.01219(19) 0.01052(18) 0.00079(15) 0.00229(15) -0.00298(15)
O4 0.0201(2) 0.0137(2) 0.00873(17) -0.00068(18) -0.00182(17) 0.00294(15)
N1 0.0103(2) 0.0097(2) 0.00826(19) 0.00011(16) -0.00031(16) -0.00037(15)
N2 0.0180(3) 0.0110(2) 0.0136(2) 0.00237(19) -0.0038(2) 0.00052(18)
N3 0.0147(2) 0.0138(2) 0.0113(2) 0.00146(19) -0.00063(19) 0.00307(17)
C1 0.0089(2) 0.0109(2) 0.0096(2) -0.00068(18) -0.00122(18) 0.00055(17)
C2 0.0127(2) 0.0153(3) 0.0089(2) 0.0001(2) -0.00031(19) -0.00021(18)
C3 0.0119(2) 0.0157(3) 0.0113(2) 0.0000(2) 0.0004(2) -0.00380(19)
C4 0.0112(2) 0.0108(2) 0.0134(2) 0.00028(19) 0.0003(2) -0.00217(18)
C5 0.0080(2) 0.0101(2) 0.0109(2) -0.00041(18) -0.00031(18) 0.00074(17)

loop_
_atom_type_symbol
_atom_type_description
_atom_type_scat_dispersion_real
_atom_type_scat_dispersion_imag
_atom_type_scat_source
C C 0.0033 0.0016 'International Tables Vol C Tables 4.2.6.8 and 6.1.1.4'
H H 0.0000 0.0000 'International Tables Vol C Tables 4.2.6.8 and 6.1.1.4'
N N 0.0061 0.0033 'International Tables Vol C Tables 4.2.6.8 and 6.1.1.4'
O O 0.0106 0.0060 'International Tables Vol C Tables 4.2.6.8 and 6.1.1.4'
S S 0.1246 0.1234 'International Tables Vol C Tables 4.2.6.8 and 6.1.1.4'
Co Co 0.3494 0.9721 'International Tables Vol C Tables 4.2.6.8 and 6.1.1.4'

loop_
_geom_angle_atom_site_label_1
_geom_angle_atom_site_label_2
_geom_angle_atom_site_label_3
_geom_angle_site_symmetry_1
_geom_angle_site_symmetry_3
_geom_angle
_geom_angle_publ_flag
O1W Co1 O1W 5_666 . 180.0 ?
O1W Co1 O2W 5_666 5_666 89.02(2) ?
O1W Co1 O2W . 5_666 90.98(2) ?
O1W Co1 O2W 5_666 . 90.98(2) ?
O1W Co1 O2W . . 89.02(2) ?
O2W Co1 O2W 5_666 . 180.0 ?
O1W Co1 O3W 5_666 5_666 89.56(2) ?
O1W Co1 O3W . 5_666 90.44(2) ?
O2W Co1 O3W 5_666 5_666 92.50(2) ?
O2W Co1 O3W . 5_666 87.50(2) ?
O1W Co1 O3W 5_666 . 90.44(2) ?
O1W Co1 O3W . . 89.56(2) ?
O2W Co1 O3W 5_666 . 87.50(2) ?
O2W Co1 O3W . . 92.50(2) ?
O3W Co1 O3W 5_666 . 180.0 ?
Co1 O1W H1W1 . . 120.3(10) ?
Co1 O1W H2W1 . . 121.4(10) ?
H1W1 O1W H2W1 . . 106.3(14) ?
Co1 O2W H1W2 . . 111.5(11) ?
Co1 O2W H2W2 . . 131.1(10) ?
H1W2 O2W H2W2 . . 103.8(14) ?
Co1 O3W H1W3 . . 121.3(10) ?
Co1 O3W H2W3 . . 122.5(11) ?
H1W3 O3W H2W3 . . 108.0(16) ?
H1W4 O4W H2W4 . . 109.0(17) ?
O4 S1 O1 . . 109.73(3) ?
O4 S1 O2 . . 109.29(3) ?
O1 S1 O2 . . 109.01(3) ?
O4 S1 O3 . . 110.06(3) ?
O1 S1 O3 . . 109.64(3) ?
O2 S1 O3 . . 109.10(3) ?
C1 N1 C5 . . 123.55(5) ?
C1 N1 H1N1 . . 117.9(9) ?
C5 N1 H1N1 . . 118.5(9) ?
C1 N2 H2N2 . . 119.5(10) ?
C1 N2 H1N2 . . 120.9(11) ?
H2N2 N2 H1N2 . . 119.0(15) ?
C5 N3 H1N3 . . 120.2(9) ?
C5 N3 H2N3 . . 118.2(9) ?
H1N3 N3 H2N3 . . 117.5(13) ?
N2 C1 N1 . . 117.24(6) ?
N2 C1 C2 . . 124.16(6) ?
N1 C1 C2 . . 118.60(6) ?
C3 C2 C1 . . 118.66(6) ?
C3 C2 H2 . . 123.9(8) ?
C1 C2 H2 . . 117.4(8) ?
C4 C3 C2 . . 121.91(6) ?
C4 C3 H3 . . 120.0(8) ?
C2 C3 H3 . . 118.0(8) ?
C3 C4 C5 . . 118.63(6) ?
C3 C4 H4 . . 122.0(8) ?
C5 C4 H4 . . 119.4(8) ?
N3 C5 N1 . . 117.44(6) ?
N3 C5 C4 . . 123.90(6) ?
N1 C5 C4 . . 118.63(6) ?

loop_
_geom_bond_atom_site_label_1
_geom_bond_atom_site_label_2
_geom_bond_site_symmetry_2
_geom_bond_distance
_geom_bond_publ_flag
Co1 O1W 5_666 2.0801(5) ?
Co1 O1W . 2.0801(5) y
Co1 O2W 5_666 2.0985(5) ?
Co1 O2W . 2.0985(5) y
Co1 O3W 5_666 2.1064(5) ?
Co1 O3W . 2.1064(5) y
O1W H1W1 . 0.848(16) ?
O1W H2W1 . 0.841(16) ?
O2W H1W2 . 0.799(15) ?
O2W H2W2 . 0.817(16) ?
O3W H1W3 . 0.836(16) ?
O3W H2W3 . 0.806(16) ?
O4W H1W4 . 0.863(17) ?
O4W H2W4 . 0.784(16) ?
S1 O4 . 1.4672(5) ?
S1 O1 . 1.4803(5) ?
S1 O2 . 1.4842(5) ?
S1 O3 . 1.4875(5) ?
N1 C1 . 1.3652(8) ?
N1 C5 . 1.3654(8) ?
N1 H1N1 . 0.884(13) ?
N2 C1 . 1.3478(9) ?
N2 H2N2 . 0.810(14) ?
N2 H1N2 . 0.776(15) ?
N3 C5 . 1.3438(8) ?
N3 H1N3 . 0.851(14) ?
N3 H2N3 . 0.843(15) ?
C1 C2 . 1.3942(9) ?
C2 C3 . 1.3881(10) ?
C2 H2 . 0.938(13) ?
C3 C4 . 1.3859(10) ?
C3 H3 . 0.949(13) ?
C4 C5 . 1.3953(9) ?
C4 H4 . 0.980(13) ?

loop_
_geom_hbond_atom_site_label_D
_geom_hbond_atom_site_label_H
_geom_hbond_atom_site_label_A
_geom_hbond_site_symmetry_A
_geom_hbond_distance_DH
_geom_hbond_distance_HA
_geom_hbond_distance_DA
_geom_hbond_angle_DHA
_geom_hbond_publ_flag
O1W H1W1 O1 4_466 0.848(14) 1.863(15) 2.7088(7) 175.4(13) yes
O1W H2W1 O4W 4_566 0.840(13) 1.948(13) 2.7853(8) 174.2(13) yes
O2W H1W2 O2 . 0.800(14) 1.923(14) 2.7217(8) 176.3(14) yes
O2W H2W2 O3 1_455 0.815(14) 2.025(13) 2.8352(8) 172.7(15) yes
O3W H1W3 O4W 4_466 0.836(15) 1.898(15) 2.7318(8) 175.1(13) yes
O3W H2W3 O3 5_666 0.805(15) 1.991(15) 2.7928(8) 173.6(14) yes
O4W H1W4 O2 . 0.863(17) 1.910(17) 2.7643(8) 169.9(16) yes
O4W H2W4 O3 4_466 0.784(15) 1.994(15) 2.7157(7) 152.8(18) yes
N1 H1N1 O1 . 0.883(13) 2.005(12) 2.8412(7) 157.6(12) yes
N2 H2N2 O2 6_657 0.810(15) 2.424(15) 3.1769(9) 155.1(13) yes
N3 H1N3 O1 . 0.851(13) 2.347(13) 3.0660(7) 142.6(11) yes
N2 H1N2 O4 . 0.776(15) 2.162(15) 2.8977(9) 158.5(14) yes
N3 H2N3 O4 8_765 0.844(14) 2.079(14) 2.9155(8) 171.0(12) yes

loop_
_geom_torsion_atom_site_label_1
_geom_torsion_atom_site_label_2
_geom_torsion_atom_site_label_3
_geom_torsion_atom_site_label_4
_geom_torsion_site_symmetry_1
_geom_torsion_site_symmetry_2
_geom_torsion_site_symmetry_3
_geom_torsion_site_symmetry_4
_geom_torsion
_geom_torsion_publ_flag
C5 N1 C1 N2 . . . . -179.89(6) ?
C5 N1 C1 C2 . . . . 0.09(10) ?
N2 C1 C2 C3 . . . . 178.85(7) ?
N1 C1 C2 C3 . . . . -1.13(10) ?
C1 C2 C3 C4 . . . . 1.12(11) ?
C2 C3 C4 C5 . . . . -0.05(11) ?
C1 N1 C5 N3 . . . . 178.90(6) ?
C1 N1 C5 C4 . . . . 0.99(10) ?
C3 C4 C5 N3 . . . . -178.76(7) ?
C3 C4 C5 N1 . . . . -0.99(10) ?
